data_2000390
loop_
_publ_author_name
'Prince, P.'
'Fronczek, F. R.'
'Gandour, R. D.'

_publ_section_title
;
 1-Acetyl-7-methoxy-2-naphthol
;
_journal_issue 12
_journal_name_full 'Acta Crystallographica Section C'
_journal_page_first 2225
_journal_page_last 2227
_journal_paper_doi 10.1107/S0108270192003287
_journal_volume 48
_journal_year 1992
_chemical_formula_sum 'C13 H12 O3'
_chemical_formula_weight 216.2
_symmetry_cell_setting orthorhombic
_symmetry_space_group_name_H-M 'P n a 21'
_cell_angle_alpha 90
_cell_angle_beta 90
_cell_angle_gamma 90
_cell_formula_units_Z 4
_cell_length_a 7.4946(10)
_cell_length_b 13.437(2)
_cell_length_c 10.8630(8)
_cell_volume 1094.0(2)
_diffrn_radiation_type Cu
_diffrn_radiation_wavelength 1.54184
_exptl_absorpt_coefficient_mu 0.724
_exptl_crystal_density_diffrn 1.313
_exptl_crystal_F_000 456
_cod_data_source_file st0581.cif
_cod_data_source_block st0581a
_cod_original_cell_volume 1094.0(4)
_cod_database_code 2000390

loop_
_atom_site_label
_atom_site_fract_x
_atom_site_fract_y
_atom_site_fract_z
O1 .9557(4) .1842(2) 0
O2 .9092(4) .3359(2) -.6463(2)
O3 .9411(3) .46800(10) -.4902(3)
C1 .9248(4) .1715(2) -.1224(3)
C2 .8792(4) .0736(3) -.1581(4)
C3 .8531(4) .0521(2) -.2782(4)
C4 .8677(4) .1263(2) -.3696(3)
C5 .8501(4) .1023(2) -.4957(4)
C6 .8678(5) .1718(3) -.5844(4)
C7 .8973(5) .2711(2) -.5513(3)
C8 .9054(3) .3012(2) -.4287(3)
C9 .9016(3) .2259(2) -.3347(3)
C10 .9379(4) .2445(2) -.2086(3)
C11 .9807(7) .2850(4) .0434(4)
C12 .9040(4) .4095(2) -.4067(3)
C13 .8435(5) .4546(2) -.2889(3)
H20 .9437 .4171 -.5940
H2 .8669 .0229 -.0976
H3 .8243 -.0140 -.3015
H5 .8251 .0354 -.5186
H6 .8602 .1534 -.6686
H10 .9721 .3095 -.1837
H11a .8785 .3238 .0242
H11b 1.0825 .3130 .0047
H11c .9978 .2842 .1300
H13a .7212 .4724 -.2956
H13b .9125 .5122 -.2719
H13c .8579 .4078 -.2241

loop_
_geom_angle_atom_site_label_1
_geom_angle_atom_site_label_2
_geom_angle_atom_site_label_3
_geom_angle
C1 O1 C11 117.3(3)
O1 C1 C2 115.2(3)
O1 C1 C10 124.8(3)
C2 C1 C10 120.0(3)
C1 C2 C3 119.9(3)
C2 C3 C4 121.2(3)
C3 C4 C5 120.9(3)
C3 C4 C9 119.6(3)
C5 C4 C9 119.5(3)
C4 C5 C6 121.7(3)
C5 C6 C7 119.5(3)
O2 C7 C6 115.3(3)
O2 C7 C8 122.6(3)
C6 C7 C8 121.9(3)
C7 C8 C9 118.3(2)
C7 C8 C12 116.1(3)
C9 C8 C12 125.4(3)
C4 C9 C8 118.7(3)
C4 C9 C10 117.4(3)
C8 C9 C10 123.9(2)
C1 C10 C9 121.6(3)
O3 C12 C8 120.6(3)
O3 C12 C13 116.3(2)
C8 C12 C13 122.9(3)

loop_
_geom_bond_atom_site_label_1
_geom_bond_atom_site_label_2
_geom_bond_distance
O1 C1 1.360(4)
O1 C11 1.446(5)
O2 C7 1.353(4)
O3 C12 1.232(4)
C1 C2 1.413(5)
C1 C10 1.360(4)
C2 C3 1.350(6)
C3 C4 1.410(5)
C4 C5 1.414(5)
C4 C9 1.415(4)
C5 C6 1.348(5)
C6 C7 1.400(5)
C7 C8 1.394(4)
C8 C9 1.437(4)
C8 C12 1.475(4)
C9 C10 1.419(4)
C12 C13 1.487(5)
